data_7031923
loop_
_publ_author_name
'Shu, Yao'
'Lei, Hao'
'Tan, Ying Ning'
'Meng, Miao'
'Zhang, Xiao Chun'
'Liu, Chun Y.'

_publ_section_title
;
 Tuning the electronic coupling in Mo2-Mo2 systems by variation of the
 coordinating atoms of the bridging ligands.
;
_journal_issue 39
_journal_name_full 'Dalton transactions (Cambridge, England : 2003)'
_journal_page_first 14756
_journal_page_last 14765
_journal_paper_doi 10.1039/c4dt00786g
_journal_volume 43
_journal_year 2014
_chemical_formula_moiety '[Mo2(C15H15N2O2)3]2(SNHCC6H4CSNH) 5.6(C4H8O) 2(C2H6O)'
_chemical_formula_sum 'C124.4 H152.8 Mo4 N14 O19.6 S2'
_chemical_formula_weight 2605.72
_chemical_name_systematic
; 
 ? 
;
_space_group_IT_number 2
_symmetry_cell_setting triclinic
_symmetry_space_group_name_Hall '-P 1'
_symmetry_space_group_name_H-M 'P -1'
_atom_sites_solution_hydrogens geom
_atom_sites_solution_primary direct
_atom_sites_solution_secondary difmap
_audit_creation_method SHELXL-97
_cell_angle_alpha 76.162(3)
_cell_angle_beta 86.324(3)
_cell_angle_gamma 72.438(3)
_cell_formula_units_Z 1
_cell_length_a 11.5410(4)
_cell_length_b 11.7590(4)
_cell_length_c 24.0969(9)
_cell_measurement_reflns_used 4189
_cell_measurement_temperature 173(2)
_cell_measurement_theta_max 62.6070
_cell_measurement_theta_min 3.7640
_cell_volume 3027.2(2)
_computing_molecular_graphics XP
_computing_publication_material XCIF
_computing_structure_refinement 'SHELXL-97 (Sheldrick, 1997)'
_computing_structure_solution 'SHELXS-97 (Sheldrick, 1990)'
_diffrn_ambient_temperature 173(2)
_diffrn_detector_area_resol_mean 16.0288
_diffrn_measured_fraction_theta_full 0.981
_diffrn_measured_fraction_theta_max 0.981
_diffrn_measurement_device_type 'Xcalibur, Sapphire3, Gemini ultra'
_diffrn_measurement_method '\w scans'
_diffrn_radiation_monochromator graphite
_diffrn_radiation_source 'fine-focus sealed tube'
_diffrn_radiation_type CuK\a
_diffrn_radiation_wavelength 1.54178
_diffrn_reflns_av_R_equivalents 0.0547
_diffrn_reflns_av_sigmaI/netI 0.0885
_diffrn_reflns_limit_h_max 13
_diffrn_reflns_limit_h_min -13
_diffrn_reflns_limit_k_max 13
_diffrn_reflns_limit_k_min -12
_diffrn_reflns_limit_l_max 26
_diffrn_reflns_limit_l_min -27
_diffrn_reflns_number 21025
_diffrn_reflns_theta_full 63.26
_diffrn_reflns_theta_max 63.26
_diffrn_reflns_theta_min 3.78
_diffrn_standards_number 4952
_exptl_absorpt_coefficient_mu 4.228
_exptl_absorpt_correction_T_max 1.00000
_exptl_absorpt_correction_T_min 0.71941
_exptl_absorpt_correction_type multi-scan
_exptl_absorpt_process_details
;
CrysAlisPro, Agilent Technologies,
Version 1.171.36.24 (release 03-12-2012 CrysAlis171 .NET)
(compiled Dec  3 2012,18:21:49)
Empirical absorption correction using spherical harmonics,
 implemented in SCALE3 ABSPACK scaling algorithm.
;
_exptl_crystal_colour red
_exptl_crystal_density_diffrn 1.416
_exptl_crystal_density_method 'not measured'
_exptl_crystal_description needle
_exptl_crystal_F_000 1329.2
_exptl_crystal_size_max 0.2
_exptl_crystal_size_mid 0.1
_exptl_crystal_size_min 0.02
_refine_diff_density_max 1.383
_refine_diff_density_min -0.780
_refine_diff_density_rms 0.091
_refine_ls_extinction_method none
_refine_ls_goodness_of_fit_ref 1.065
_refine_ls_hydrogen_treatment mixed
_refine_ls_matrix_type full
_refine_ls_number_parameters 777
_refine_ls_number_reflns 9667
_refine_ls_number_restraints 153
_refine_ls_restrained_S_all 1.065
_refine_ls_R_factor_all 0.0727
_refine_ls_R_factor_gt 0.0505
_refine_ls_shift/su_max 0.001
_refine_ls_shift/su_mean 0.000
_refine_ls_structure_factor_coef Fsqd
_refine_ls_weighting_details 'calc w=1/[\s^2^(Fo^2^)+(0.0319P)^2^+1.0342P] where P=(Fo^2^+2Fc^2^)/3'
_refine_ls_weighting_scheme calc
_refine_ls_wR_factor_gt 0.1112
_refine_ls_wR_factor_ref 0.1271
_reflns_number_gt 7245
_reflns_number_total 9667
_reflns_threshold_expression >2sigma(I)
_cod_data_source_file c4dt00786g2.cif
_cod_data_source_block SN-ph-SN
_cod_depositor_comments 'Adding full bibliography for 7031922--7031923.cif.'
_cod_original_cell_volume 3027.18(19)
_cod_original_sg_symbol_H-M P-1
_cod_database_code 7031923

loop_
_symmetry_equiv_pos_as_xyz
'x, y, z'
'-x, -y, -z'

loop_
_atom_site_label
_atom_site_type_symbol
_atom_site_fract_x
_atom_site_fract_y
_atom_site_fract_z
_atom_site_U_iso_or_equiv
_atom_site_adp_type
_atom_site_occupancy
_atom_site_symmetry_multiplicity
_atom_site_calc_flag
_atom_site_refinement_flags
_atom_site_disorder_assembly
_atom_site_disorder_group
Mo1 Mo 0.49910(3) 0.57865(3) 0.240017(17) 0.02976(12) Uani 1 1 d . . .
Mo2 Mo 0.64129(3) 0.42067(3) 0.272506(17) 0.02933(12) Uani 1 1 d . . .
N4 N 0.7066(3) 0.4076(4) 0.18631(17) 0.0299(9) Uani 1 1 d . . .
N6 N 0.5317(3) 0.3025(4) 0.27097(18) 0.0313(9) Uani 1 1 d . . .
N2 N 0.7620(4) 0.5234(4) 0.28380(18) 0.0315(9) Uani 1 1 d . . .
N5 N 0.3769(4) 0.4738(4) 0.23488(18) 0.0326(9) Uani 1 1 d . . .
N3 N 0.5471(4) 0.5793(4) 0.15227(17) 0.0307(9) Uani 1 1 d . . .
N1 N 0.6084(4) 0.6960(4) 0.24431(18) 0.0319(9) Uani 1 1 d . . .
N7 N 0.5995(3) 0.4128(4) 0.36106(17) 0.0300(9) Uani 1 1 d . . .
H7A H 0.6418 0.3505 0.3856 0.036 Uiso 1 1 calc R . .
S1 S 0.41557(11) 0.61141(11) 0.33379(5) 0.0349(3) Uani 1 1 d . . .
C1 C 0.7180(4) 0.6445(4) 0.2684(2) 0.0315(11) Uani 1 1 d . . .
H1A H 0.7639 0.6934 0.2744 0.038 Uiso 1 1 calc R . .
C3 C 0.4186(5) 0.3547(5) 0.2530(2) 0.0338(11) Uani 1 1 d . . .
H3A H 0.3678 0.3064 0.2531 0.041 Uiso 1 1 calc R . .
C60 C 0.5734(4) 0.1745(4) 0.2960(2) 0.0306(11) Uani 1 1 d . . .
C2 C 0.6415(5) 0.4911(5) 0.1432(2) 0.0359(12) Uani 1 1 d . . .
H2A H 0.6637 0.4865 0.1058 0.043 Uiso 1 1 calc R . .
C50 C 0.2564(5) 0.5309(5) 0.2129(2) 0.0350(11) Uani 1 1 d . . .
C10 C 0.5632(5) 0.8238(5) 0.2248(2) 0.0326(11) Uani 1 1 d . . .
C20 C 0.8771(4) 0.4693(4) 0.3114(2) 0.0301(11) Uani 1 1 d . . .
C22 C 1.0754(5) 0.4677(5) 0.3387(3) 0.0431(13) Uani 1 1 d . . .
H22A H 1.1308 0.5109 0.3388 0.052 Uiso 1 1 calc R . .
C21 C 0.9639(5) 0.5274(5) 0.3125(3) 0.0421(13) Uani 1 1 d . . .
H21A H 0.9464 0.6103 0.2949 0.051 Uiso 1 1 calc R . .
C11 C 0.6369(5) 0.8988(5) 0.2020(2) 0.0395(12) Uani 1 1 d . . .
H11A H 0.7208 0.8644 0.2017 0.047 Uiso 1 1 calc R . .
C62 C 0.5455(5) -0.0186(5) 0.3489(3) 0.0440(13) Uani 1 1 d . . .
H62A H 0.4942 -0.0629 0.3676 0.053 Uiso 1 1 calc R . .
C64 C 0.7436(5) -0.0094(5) 0.3160(3) 0.0469(14) Uani 1 1 d . . .
H64A H 0.8264 -0.0475 0.3134 0.056 Uiso 1 1 calc R . .
C13 C 0.4624(5) 1.0747(5) 0.1796(3) 0.0424(13) Uani 1 1 d . . .
C5 C 0.5069(4) 0.4960(4) 0.4416(2) 0.0320(11) Uani 1 1 d . . .
C61 C 0.4990(5) 0.1063(5) 0.3256(3) 0.0408(13) Uani 1 1 d . . .
H61A H 0.4170 0.1453 0.3297 0.049 Uiso 1 1 calc R . .
C12 C 0.5865(5) 1.0237(5) 0.1799(3) 0.0430(13) Uani 1 1 d . . .
H12A H 0.6364 1.0727 0.1653 0.052 Uiso 1 1 calc R . .
C63 C 0.6676(5) -0.0770(5) 0.3444(3) 0.0408(13) Uani 1 1 d . . .
C4 C 0.5169(4) 0.4932(5) 0.3801(2) 0.0337(11) Uani 1 1 d . . .
C23 C 1.1058(5) 0.3452(5) 0.3644(2) 0.0392(12) Uani 1 1 d . . .
C65 C 0.6953(5) 0.1146(5) 0.2917(3) 0.0395(12) Uani 1 1 d . . .
H65A H 0.7462 0.1584 0.2721 0.047 Uiso 1 1 calc R . .
C15 C 0.4386(5) 0.8799(5) 0.2244(3) 0.0415(13) Uani 1 1 d . . .
H15A H 0.3876 0.8326 0.2399 0.050 Uiso 1 1 calc R . .
C52 C 0.0749(5) 0.5318(5) 0.1668(3) 0.0434(13) Uani 1 1 d . A .
H52A H 0.0332 0.4909 0.1507 0.052 Uiso 1 1 calc R . .
C14 C 0.3881(5) 1.0037(5) 0.2018(3) 0.0476(15) Uani 1 1 d . . .
H14A H 0.3043 1.0386 0.2016 0.057 Uiso 1 1 calc R . .
C30 C 0.4818(5) 0.6647(5) 0.1036(2) 0.0347(11) Uani 1 1 d . . .
C6 C 0.6101(4) 0.4450(5) 0.4770(2) 0.0355(12) Uani 1 1 d . . .
H6A H 0.6844 0.4077 0.4621 0.043 Uiso 1 1 calc R . .
C31 C 0.4733(5) 0.7864(5) 0.0923(3) 0.0453(14) Uani 1 1 d . . .
H31A H 0.5127 0.8138 0.1166 0.054 Uiso 1 1 calc R . .
C51 C 0.1932(5) 0.4720(5) 0.1874(3) 0.0426(13) Uani 1 1 d . . .
H51A H 0.2306 0.3920 0.1841 0.051 Uiso 1 1 calc R . .
C32 C 0.4082(5) 0.8705(5) 0.0460(3) 0.0476(14) Uani 1 1 d . . .
H32A H 0.4052 0.9526 0.0393 0.057 Uiso 1 1 calc R . .
C45 C 0.9163(5) 0.2816(6) 0.2022(3) 0.0476(14) Uani 1 1 d . . .
H45A H 0.9244 0.3237 0.2291 0.057 Uiso 1 1 calc R . .
C7 C 0.3978(5) 0.5503(5) 0.4658(2) 0.0358(12) Uani 1 1 d . . .
H7B H 0.3281 0.5844 0.4430 0.043 Uiso 1 1 calc R . .
C26 C 1.0191(5) 0.2842(5) 0.3655(3) 0.0448(14) Uani 1 1 d . . .
H26A H 1.0371 0.2015 0.3834 0.054 Uiso 1 1 calc R . .
C24 C 0.9071(5) 0.3455(5) 0.3403(3) 0.0423(13) Uani 1 1 d . . .
H24A H 0.8496 0.3038 0.3426 0.051 Uiso 1 1 calc R . .
C25 C 1.2992(5) 0.3374(6) 0.3976(3) 0.0526(16) Uani 1 1 d . . .
H25A H 1.3713 0.2791 0.4163 0.079 Uiso 1 1 calc R . .
H25B H 1.2632 0.3953 0.4205 0.079 Uiso 1 1 calc R . .
H25C H 1.3198 0.3799 0.3609 0.079 Uiso 1 1 calc R . .
C55 C 0.1992(5) 0.6495(5) 0.2159(3) 0.0438(13) Uani 1 1 d . . .
H55A H 0.2401 0.6907 0.2322 0.053 Uiso 1 1 calc R . .
C33 C 0.3476(6) 0.8323(5) 0.0099(3) 0.0471(14) Uani 1 1 d . . .
C40 C 0.8062(5) 0.3150(5) 0.1729(2) 0.0367(12) Uani 1 1 d . . .
C43 C 1.0034(5) 0.1242(6) 0.1502(3) 0.0552(17) Uani 1 1 d . . .
C54 C 0.0824(5) 0.7098(5) 0.1953(3) 0.0483(15) Uani 1 1 d . A .
H54A H 0.0457 0.7902 0.1982 0.058 Uiso 1 1 calc R . .
C35 C 0.4215(8) 0.6276(6) 0.0668(3) 0.066(2) Uani 1 1 d . . .
H35A H 0.4252 0.5453 0.0731 0.080 Uiso 1 1 calc R . .
C41 C 0.7987(5) 0.2527(6) 0.1316(3) 0.0467(14) Uani 1 1 d . . .
H41A H 0.7264 0.2743 0.1113 0.056 Uiso 1 1 calc R . .
C42 C 0.8971(6) 0.1585(6) 0.1198(3) 0.0549(16) Uani 1 1 d . . .
H42A H 0.8906 0.1192 0.0915 0.066 Uiso 1 1 calc R . .
C44 C 1.0130(5) 0.1872(7) 0.1916(3) 0.0594(18) Uani 1 1 d . . .
H44A H 1.0852 0.1650 0.2121 0.071 Uiso 1 1 calc R . .
C34 C 0.3559(9) 0.7107(7) 0.0209(3) 0.082(3) Uani 1 1 d . . .
H34A H 0.3162 0.6833 -0.0033 0.098 Uiso 1 1 calc R . .
C16 C 0.4763(7) 1.2736(6) 0.1308(4) 0.066(2) Uani 1 1 d . . .
H16A H 0.4258 1.3566 0.1182 0.099 Uiso 1 1 calc R . .
H16B H 0.5155 1.2441 0.0985 0.099 Uiso 1 1 calc R . .
H16C H 0.5367 1.2709 0.1571 0.099 Uiso 1 1 calc R . .
C36 C 0.2713(7) 1.0321(6) -0.0496(3) 0.0649(19) Uani 1 1 d . . .
H36A H 0.2198 1.0736 -0.0826 0.097 Uiso 1 1 calc R . .
H36B H 0.3509 1.0415 -0.0576 0.097 Uiso 1 1 calc R . .
H36C H 0.2376 1.0669 -0.0178 0.097 Uiso 1 1 calc R . .
C46 C 1.1000(8) -0.0267(8) 0.0990(4) 0.088(3) Uani 1 1 d . . .
H46A H 1.1745 -0.0910 0.0986 0.131 Uiso 1 1 calc R . .
H46B H 1.0896 0.0327 0.0632 0.131 Uiso 1 1 calc R . .
H46C H 1.0330 -0.0607 0.1047 0.131 Uiso 1 1 calc R . .
C67 C 0.6511(7) -0.2709(6) 0.3958(3) 0.0626(18) Uani 1 1 d . . .
H67A H 0.7006 -0.3539 0.4094 0.094 Uiso 1 1 calc R . .
H67B H 0.5896 -0.2690 0.3703 0.094 Uiso 1 1 calc R . .
H67C H 0.6133 -0.2384 0.4276 0.094 Uiso 1 1 calc R . .
O2 O 1.2151(3) 0.2752(4) 0.3903(2) 0.0525(11) Uani 1 1 d . . .
O1 O 0.4036(4) 1.1985(3) 0.1585(2) 0.0556(12) Uani 1 1 d . . .
O3 O 0.2793(5) 0.9066(4) -0.0362(2) 0.0671(14) Uani 1 1 d . . .
O4 O 1.1040(4) 0.0303(5) 0.1437(3) 0.0821(17) Uani 1 1 d . . .
O6 O 0.7246(4) -0.1991(3) 0.3664(2) 0.0534(11) Uani 1 1 d . . .
C53 C 0.0198(5) 0.6510(5) 0.1703(3) 0.0414(13) Uani 1 1 d D . .
O5 O -0.0881(12) 0.7137(12) 0.1381(8) 0.016(4) Uiso 0.215(16) 1 d PD A 1
C56 C -0.156(3) 0.648(3) 0.1210(17) 0.049(10) Uiso 0.215(16) 1 d PD A 1
H56A H -0.2362 0.7002 0.1103 0.073 Uiso 0.215(16) 1 calc PR A 1
H56B H -0.1600 0.5803 0.1519 0.073 Uiso 0.215(16) 1 calc PR A 1
H56C H -0.1172 0.6165 0.0888 0.073 Uiso 0.215(16) 1 calc PR A 1
O15 O -0.0996(5) 0.7191(5) 0.1564(4) 0.0426(17) Uiso 0.785(16) 1 d PD A 2
C156 C -0.1702(7) 0.6545(8) 0.1367(4) 0.039(2) Uiso 0.785(16) 1 d PD A 2
H15B H -0.2487 0.7099 0.1241 0.059 Uiso 0.785(16) 1 calc PR A 2
H15C H -0.1796 0.5887 0.1673 0.059 Uiso 0.785(16) 1 calc PR A 2
H15D H -0.1293 0.6218 0.1054 0.059 Uiso 0.785(16) 1 calc PR A 2
C22S C 1.0599(9) 0.3957(10) 0.5189(6) 0.107(4) Uani 1 1 d . . .
C21S C 1.1168(18) 0.4839(15) 0.5052(8) 0.147(7) Uani 1 1 d . . .
O6S O 1.0590(18) 0.585(2) 0.4923(15) 0.399(18) Uani 1 1 d . . .
O2S O 0.7251(4) 0.1755(4) 0.4489(3) 0.0735(15) Uani 1 1 d D . .
C5S C 0.6282(7) 0.1306(8) 0.4737(6) 0.110(4) Uani 1 1 d D . .
H5SA H 0.5712 0.1383 0.4442 0.132 Uiso 1 1 calc R . .
H5SB H 0.5855 0.1781 0.5006 0.132 Uiso 1 1 calc R . .
C6S C 0.6769(8) 0.0036(9) 0.5028(5) 0.108(4) Uani 1 1 d D . .
H6SA H 0.6271 -0.0443 0.4951 0.129 Uiso 1 1 calc R . .
H6SB H 0.6798 -0.0046 0.5437 0.129 Uiso 1 1 calc R . .
C7S C 0.7991(8) -0.0376(7) 0.4804(4) 0.083(3) Uani 1 1 d D . .
H7SA H 0.8013 -0.0905 0.4548 0.100 Uiso 1 1 calc R . .
H7SB H 0.8566 -0.0826 0.5114 0.100 Uiso 1 1 calc R . .
C8S C 0.8293(7) 0.0765(6) 0.4489(4) 0.072(2) Uani 1 1 d D . .
H8SA H 0.8962 0.0866 0.4677 0.087 Uiso 1 1 calc R . .
H8SB H 0.8530 0.0713 0.4100 0.087 Uiso 1 1 calc R . .
O1S O 0.076(6) 0.965(4) 0.3166(15) 0.171(6) Uiso 0.215(16) 1 d PD A 1
C1S C 0.083(4) 0.972(3) 0.3759(17) 0.062(12) Uiso 0.215(16) 1 d PD A 1
C2S C 0.142(7) 0.847(4) 0.4047(18) 0.12(3) Uani 0.215(16) 1 d PD A 1
C3S C 0.101(7) 0.771(3) 0.374(2) 0.11(3) Uiso 0.215(16) 1 d PD A 1
C4S C 0.062(6) 0.849(4) 0.315(2) 0.17(4) Uani 0.215(16) 1 d PD A 1
O5S O 0.1832(14) 0.9661(13) 0.3357(6) 0.171(6) Uiso 0.785(16) 1 d PD A 2
C17S C 0.1313(18) 0.9613(11) 0.3931(5) 0.101(5) Uani 0.785(16) 1 d PD A 2
C18S C 0.108(3) 0.8459(15) 0.4073(8) 0.162(14) Uani 0.785(16) 1 d PD A 2
C19S C 0.0910(11) 0.8097(12) 0.3548(7) 0.083(4) Uani 0.785(16) 1 d PD A 2
C20S C 0.1152(12) 0.9088(13) 0.3061(5) 0.088(4) Uani 0.785(16) 1 d PD A 2
O3S O 0.218(4) 1.270(3) 0.049(2) 0.241(16) Uiso 0.30 1 d PD B 1
C9S C 0.123(3) 1.370(4) 0.0642(16) 0.119(8) Uiso 0.30 1 d PD B 1
C10S C 0.101(5) 1.463(6) 0.011(3) 0.42(10) Uiso 0.30 1 d PD B 1
C11S C 0.224(5) 1.454(3) -0.012(2) 0.149(12) Uiso 0.30 1 d PD B 1
C12S C 0.294(3) 1.319(4) 0.008(2) 0.119(9) Uiso 0.30 1 d PD B 1
O4S O 0.099(6) 1.526(5) -0.004(4) 0.241(16) Uiso 0.20 1 d PD . 2
C13S C 0.180(4) 1.406(6) 0.022(3) 0.119(8) Uiso 0.20 1 d PD . 2
C14S C 0.116(6) 1.323(4) 0.014(4) 0.20(3) Uiso 0.20 1 d PD . 2
C15S C -0.013(5) 1.386(6) 0.018(3) 0.149(12) Uiso 0.20 1 d PD . 2
C16S C -0.023(5) 1.520(5) -0.003(4) 0.119(9) Uiso 0.20 1 d PD . 2
O8S O 0.276(3) 1.304(3) 0.026(3) 0.241(16) Uiso 0.30 1 d PD C 3
C25S C 0.271(3) 1.432(4) 0.015(2) 0.119(8) Uiso 0.30 1 d PD C 3
C26S C 0.147(4) 1.498(3) 0.022(3) 0.20(3) Uiso 0.30 1 d PD C 3
C27S C 0.070(3) 1.421(4) 0.016(3) 0.149(12) Uiso 0.30 1 d PD C 3
C28S C 0.156(4) 1.293(3) 0.036(2) 0.119(9) Uiso 0.30 1 d PD C 3

loop_
_atom_site_aniso_label
_atom_site_aniso_U_11
_atom_site_aniso_U_22
_atom_site_aniso_U_33
_atom_site_aniso_U_23
_atom_site_aniso_U_13
_atom_site_aniso_U_12
Mo1 0.0253(2) 0.0295(2) 0.0310(2) -0.00184(16) -0.00403(15) -0.00607(16)
Mo2 0.0242(2) 0.0291(2) 0.0317(2) -0.00288(16) -0.00383(15) -0.00586(15)
N4 0.024(2) 0.037(2) 0.029(2) -0.0070(18) 0.0032(16) -0.0108(17)
N6 0.023(2) 0.030(2) 0.039(2) -0.0067(18) -0.0036(17) -0.0052(17)
N2 0.027(2) 0.029(2) 0.033(2) -0.0027(17) -0.0017(17) -0.0038(17)
N5 0.026(2) 0.032(2) 0.035(2) -0.0044(18) -0.0046(17) -0.0039(17)
N3 0.028(2) 0.033(2) 0.029(2) -0.0083(17) 0.0033(17) -0.0059(18)
N1 0.024(2) 0.034(2) 0.035(2) -0.0050(18) -0.0004(17) -0.0084(17)
N7 0.021(2) 0.036(2) 0.031(2) -0.0039(17) 0.0015(16) -0.0078(17)
S1 0.0298(6) 0.0360(6) 0.0328(6) -0.0022(5) -0.0031(5) -0.0048(5)
C1 0.029(3) 0.031(3) 0.035(3) -0.009(2) -0.001(2) -0.009(2)
C3 0.029(3) 0.035(3) 0.036(3) -0.005(2) -0.003(2) -0.009(2)
C60 0.027(3) 0.025(2) 0.039(3) -0.005(2) -0.007(2) -0.008(2)
C2 0.039(3) 0.047(3) 0.026(3) -0.003(2) -0.001(2) -0.023(3)
C50 0.029(3) 0.034(3) 0.042(3) -0.003(2) -0.008(2) -0.013(2)
C10 0.031(3) 0.032(3) 0.035(3) -0.005(2) -0.003(2) -0.011(2)
C20 0.022(2) 0.033(3) 0.036(3) -0.007(2) -0.002(2) -0.008(2)
C22 0.032(3) 0.047(3) 0.053(3) -0.006(3) -0.011(2) -0.017(2)
C21 0.037(3) 0.031(3) 0.053(4) 0.000(2) -0.006(2) -0.008(2)
C11 0.030(3) 0.040(3) 0.045(3) -0.001(2) -0.004(2) -0.010(2)
C62 0.044(3) 0.033(3) 0.056(4) -0.003(2) -0.003(3) -0.017(2)
C64 0.033(3) 0.040(3) 0.063(4) -0.008(3) -0.008(3) -0.005(2)
C13 0.040(3) 0.029(3) 0.055(4) -0.006(2) -0.004(3) -0.007(2)
C5 0.025(2) 0.029(2) 0.038(3) -0.002(2) 0.000(2) -0.006(2)
C61 0.030(3) 0.039(3) 0.052(3) -0.002(2) -0.008(2) -0.013(2)
C12 0.038(3) 0.036(3) 0.057(4) -0.008(3) 0.001(3) -0.017(2)
C63 0.047(3) 0.029(3) 0.049(3) -0.006(2) -0.010(3) -0.015(2)
C4 0.025(3) 0.037(3) 0.038(3) -0.002(2) -0.004(2) -0.013(2)
C23 0.028(3) 0.042(3) 0.044(3) -0.005(2) -0.005(2) -0.007(2)
C65 0.035(3) 0.030(3) 0.052(3) -0.004(2) -0.005(2) -0.012(2)
C15 0.032(3) 0.030(3) 0.061(4) -0.005(2) -0.001(2) -0.011(2)
C52 0.029(3) 0.044(3) 0.055(4) -0.006(3) -0.011(2) -0.010(2)
C14 0.030(3) 0.035(3) 0.076(4) -0.009(3) 0.002(3) -0.008(2)
C30 0.030(3) 0.042(3) 0.033(3) -0.010(2) 0.002(2) -0.010(2)
C6 0.023(2) 0.040(3) 0.039(3) -0.009(2) -0.001(2) -0.003(2)
C31 0.040(3) 0.043(3) 0.051(4) -0.006(3) -0.009(3) -0.011(2)
C51 0.030(3) 0.036(3) 0.060(4) -0.008(3) -0.010(2) -0.007(2)
C32 0.050(3) 0.041(3) 0.046(3) -0.005(3) -0.008(3) -0.007(3)
C45 0.037(3) 0.052(3) 0.052(4) -0.012(3) -0.004(3) -0.010(3)
C7 0.028(3) 0.039(3) 0.036(3) -0.003(2) -0.007(2) -0.006(2)
C26 0.034(3) 0.037(3) 0.058(4) 0.000(3) -0.011(3) -0.009(2)
C24 0.027(3) 0.043(3) 0.058(4) -0.010(3) -0.008(2) -0.012(2)
C25 0.033(3) 0.054(4) 0.070(4) -0.007(3) -0.015(3) -0.014(3)
C55 0.028(3) 0.045(3) 0.061(4) -0.006(3) -0.006(2) -0.017(2)
C33 0.054(4) 0.045(3) 0.040(3) 0.003(3) -0.014(3) -0.018(3)
C40 0.031(3) 0.040(3) 0.038(3) -0.006(2) 0.000(2) -0.010(2)
C43 0.034(3) 0.063(4) 0.064(4) -0.025(3) 0.009(3) -0.001(3)
C54 0.038(3) 0.030(3) 0.067(4) 0.002(3) -0.009(3) -0.003(2)
C35 0.105(6) 0.046(4) 0.052(4) 0.010(3) -0.029(4) -0.039(4)
C41 0.030(3) 0.055(3) 0.054(4) -0.018(3) -0.002(2) -0.008(3)
C42 0.052(4) 0.061(4) 0.057(4) -0.027(3) 0.009(3) -0.017(3)
C44 0.027(3) 0.069(4) 0.076(5) -0.021(4) -0.006(3) 0.001(3)
C34 0.125(7) 0.074(5) 0.060(5) 0.014(4) -0.056(5) -0.059(5)
C16 0.065(4) 0.038(3) 0.090(6) -0.007(3) 0.013(4) -0.016(3)
C36 0.068(4) 0.058(4) 0.054(4) 0.011(3) -0.017(3) -0.011(3)
C46 0.093(6) 0.067(5) 0.087(6) -0.029(4) 0.035(5) 0.000(4)
C67 0.074(5) 0.036(3) 0.075(5) 0.000(3) -0.004(4) -0.021(3)
O2 0.028(2) 0.045(2) 0.079(3) -0.003(2) -0.0181(19) -0.0098(17)
O1 0.043(2) 0.0251(19) 0.089(3) -0.0013(19) 0.001(2) -0.0056(17)
O3 0.082(3) 0.057(3) 0.054(3) 0.017(2) -0.035(2) -0.025(2)
O4 0.047(3) 0.081(4) 0.109(5) -0.041(3) 0.006(3) 0.010(3)
O6 0.052(2) 0.030(2) 0.071(3) 0.0022(19) -0.014(2) -0.0098(18)
C53 0.021(2) 0.038(3) 0.059(4) -0.001(3) -0.007(2) -0.007(2)
C22S 0.061(5) 0.087(7) 0.161(11) 0.000(7) -0.014(6) -0.023(5)
C21S 0.178(17) 0.141(12) 0.148(13) -0.008(10) -0.041(12) -0.096(12)
O6S 0.20(2) 0.35(3) 0.74(6) -0.29(4) 0.07(2) -0.10(2)
O2S 0.061(3) 0.047(3) 0.096(4) 0.008(3) -0.002(3) -0.010(2)
C5S 0.058(5) 0.065(5) 0.184(12) 0.014(6) -0.002(6) -0.016(4)
C6S 0.084(7) 0.091(7) 0.131(9) 0.019(6) 0.013(6) -0.038(5)
C7S 0.097(6) 0.050(4) 0.085(6) 0.008(4) -0.015(5) -0.011(4)
C8S 0.067(5) 0.054(4) 0.087(6) -0.013(4) 0.004(4) -0.008(4)
C2S 0.14(6) 0.13(7) 0.04(3) -0.02(3) -0.06(3) 0.02(4)
C4S 0.14(6) 0.10(4) 0.27(9) -0.08(5) -0.17(7) 0.05(4)
C17S 0.175(16) 0.071(8) 0.052(7) -0.017(6) -0.028(9) -0.019(8)
C18S 0.17(2) 0.079(15) 0.19(3) -0.042(15) 0.029(18) 0.020(13)
C19S 0.045(6) 0.059(7) 0.119(12) 0.008(8) -0.021(7) 0.004(5)
C20S 0.085(9) 0.100(10) 0.094(9) -0.045(7) 0.011(7) -0.035(7)

loop_
_atom_type_symbol
_atom_type_description
_atom_type_scat_dispersion_real
_atom_type_scat_dispersion_imag
_atom_type_scat_source
C C 0.0181 0.0091 'International Tables Vol C Tables 4.2.6.8 and 6.1.1.4'
H H 0.0000 0.0000 'International Tables Vol C Tables 4.2.6.8 and 6.1.1.4'
N N 0.0311 0.0180 'International Tables Vol C Tables 4.2.6.8 and 6.1.1.4'
O O 0.0492 0.0322 'International Tables Vol C Tables 4.2.6.8 and 6.1.1.4'
S S 0.3331 0.5567 'International Tables Vol C Tables 4.2.6.8 and 6.1.1.4'
Mo Mo -0.0483 2.7339 'International Tables Vol C Tables 4.2.6.8 and 6.1.1.4'

loop_
_geom_angle_atom_site_label_1
_geom_angle_atom_site_label_2
_geom_angle_atom_site_label_3
_geom_angle
_geom_angle_site_symmetry_1
_geom_angle_site_symmetry_3
Mo2 Mo1 N3 94.08(11) . .
Mo2 Mo1 N1 91.89(11) . .
N3 Mo1 N1 91.75(16) . .
Mo2 Mo1 N5 92.54(10) . .
N3 Mo1 N5 89.11(16) . .
N1 Mo1 N5 175.41(15) . .
Mo2 Mo1 S1 95.99(3) . .
N3 Mo1 S1 169.92(11) . .
N1 Mo1 S1 87.56(12) . .
N5 Mo1 S1 90.80(12) . .
Mo1 Mo2 N7 96.52(11) . .
Mo1 Mo2 N6 92.37(10) . .
N7 Mo2 N6 89.79(16) . .
Mo1 Mo2 N2 93.49(10) . .
N7 Mo2 N2 85.37(16) . .
N6 Mo2 N2 172.78(15) . .
Mo1 Mo2 N4 91.39(10) . .
N7 Mo2 N4 172.05(15) . .
N6 Mo2 N4 90.75(16) . .
N2 Mo2 N4 93.31(16) . .
C2 N4 C40 117.8(4) . .
C2 N4 Mo2 116.5(3) . .
C40 N4 Mo2 125.6(3) . .
C3 N6 C60 120.5(4) . .
C3 N6 Mo2 117.5(3) . .
C60 N6 Mo2 121.4(3) . .
C1 N2 C20 119.6(4) . .
C1 N2 Mo2 116.2(3) . .
C20 N2 Mo2 123.9(3) . .
C3 N5 C50 121.1(4) . .
C3 N5 Mo1 117.0(3) . .
C50 N5 Mo1 121.9(3) . .
C2 N3 C30 117.8(4) . .
C2 N3 Mo1 116.6(3) . .
C30 N3 Mo1 125.5(3) . .
C1 N1 C10 120.8(4) . .
C1 N1 Mo1 118.1(3) . .
C10 N1 Mo1 121.1(3) . .
C4 N7 Mo2 125.1(3) . .
C4 N7 H7A 117.5 . .
Mo2 N7 H7A 117.5 . .
C4 S1 Mo1 101.48(19) . .
N2 C1 N1 119.9(5) . .
N2 C1 H1A 120.0 . .
N1 C1 H1A 120.0 . .
N5 C3 N6 120.6(5) . .
N5 C3 H3A 119.7 . .
N6 C3 H3A 119.7 . .
C65 C60 C61 118.0(5) . .
C65 C60 N6 118.0(5) . .
C61 C60 N6 124.1(4) . .
N3 C2 N4 121.4(5) . .
N3 C2 H2A 119.3 . .
N4 C2 H2A 119.3 . .
C55 C50 C51 117.8(5) . .
C55 C50 N5 119.1(5) . .
C51 C50 N5 123.1(5) . .
C15 C10 C11 117.2(5) . .
C15 C10 N1 119.4(5) . .
C11 C10 N1 123.4(4) . .
C21 C20 C24 116.0(5) . .
C21 C20 N2 125.9(5) . .
C24 C20 N2 118.1(4) . .
C23 C22 C21 120.8(5) . .
C23 C22 H22A 119.6 . .
C21 C22 H22A 119.6 . .
C22 C21 C20 122.6(5) . .
C22 C21 H21A 118.7 . .
C20 C21 H21A 118.7 . .
C12 C11 C10 120.9(5) . .
C12 C11 H11A 119.5 . .
C10 C11 H11A 119.5 . .
C63 C62 C61 120.1(5) . .
C63 C62 H62A 119.9 . .
C61 C62 H62A 119.9 . .
C65 C64 C63 119.8(5) . .
C65 C64 H64A 120.1 . .
C63 C64 H64A 120.1 . .
C14 C13 C12 120.6(5) . .
C14 C13 O1 115.5(5) . .
C12 C13 O1 124.0(5) . .
C7 C5 C6 117.7(5) . .
C7 C5 C4 122.2(5) . .
C6 C5 C4 120.1(4) . .
C62 C61 C60 121.1(5) . .
C62 C61 H61A 119.4 . .
C60 C61 H61A 119.4 . .
C13 C12 C11 119.7(5) . .
C13 C12 H12A 120.1 . .
C11 C12 H12A 120.1 . .
O6 C63 C62 125.6(5) . .
O6 C63 C64 115.0(5) . .
C62 C63 C64 119.3(5) . .
N7 C4 C5 122.7(4) . .
N7 C4 S1 120.5(4) . .
C5 C4 S1 116.6(4) . .
C22 C23 O2 126.0(5) . .
C22 C23 C26 118.3(5) . .
O2 C23 C26 115.7(5) . .
C60 C65 C64 121.6(5) . .
C60 C65 H65A 119.2 . .
C64 C65 H65A 119.2 . .
C14 C15 C10 122.0(5) . .
C14 C15 H15A 119.0 . .
C10 C15 H15A 119.0 . .
C53 C52 C51 120.1(5) . .
C53 C52 H52A 120.0 . .
C51 C52 H52A 120.0 . .
C13 C14 C15 119.6(5) . .
C13 C14 H14A 120.2 . .
C15 C14 H14A 120.2 . .
C31 C30 C35 117.2(5) . .
C31 C30 N3 121.7(5) . .
C35 C30 N3 121.0(5) . .
C7 C6 C5 120.5(5) 2_666 .
C7 C6 H6A 119.8 2_666 .
C5 C6 H6A 119.8 . .
C30 C31 C32 122.3(6) . .
C30 C31 H31A 118.9 . .
C32 C31 H31A 118.9 . .
C52 C51 C50 120.9(5) . .
C52 C51 H51A 119.6 . .
C50 C51 H51A 119.6 . .
C33 C32 C31 119.9(6) . .
C33 C32 H32A 120.1 . .
C31 C32 H32A 120.1 . .
C44 C45 C40 120.8(6) . .
C44 C45 H45A 119.6 . .
C40 C45 H45A 119.6 . .
C6 C7 C5 121.8(5) 2_666 .
C6 C7 H7B 119.1 2_666 .
C5 C7 H7B 119.1 . .
C24 C26 C23 120.4(5) . .
C24 C26 H26A 119.8 . .
C23 C26 H26A 119.8 . .
C26 C24 C20 121.9(5) . .
C26 C24 H24A 119.1 . .
C20 C24 H24A 119.1 . .
O2 C25 H25A 109.5 . .
O2 C25 H25B 109.5 . .
H25A C25 H25B 109.5 . .
O2 C25 H25C 109.5 . .
H25A C25 H25C 109.5 . .
H25B C25 H25C 109.5 . .
C50 C55 C54 121.8(5) . .
C50 C55 H55A 119.1 . .
C54 C55 H55A 119.1 . .
O3 C33 C34 116.7(6) . .
O3 C33 C32 125.1(5) . .
C34 C33 C32 118.1(5) . .
C41 C40 C45 118.0(5) . .
C41 C40 N4 122.1(5) . .
C45 C40 N4 119.9(5) . .
O4 C43 C42 124.7(7) . .
O4 C43 C44 115.9(6) . .
C42 C43 C44 119.4(6) . .
C55 C54 C53 120.3(5) . .
C55 C54 H54A 119.9 . .
C53 C54 H54A 119.9 . .
C34 C35 C30 120.9(6) . .
C34 C35 H35A 119.6 . .
C30 C35 H35A 119.6 . .
C40 C41 C42 121.5(6) . .
C40 C41 H41A 119.2 . .
C42 C41 H41A 119.2 . .
C43 C42 C41 119.8(6) . .
C43 C42 H42A 120.1 . .
C41 C42 H42A 120.1 . .
C45 C44 C43 120.4(6) . .
C45 C44 H44A 119.8 . .
C43 C44 H44A 119.8 . .
C33 C34 C35 121.6(6) . .
C33 C34 H34A 119.2 . .
C35 C34 H34A 119.2 . .
O1 C16 H16A 109.5 . .
O1 C16 H16B 109.5 . .
H16A C16 H16B 109.5 . .
O1 C16 H16C 109.5 . .
H16A C16 H16C 109.5 . .
H16B C16 H16C 109.5 . .
O3 C36 H36A 109.5 . .
O3 C36 H36B 109.5 . .
H36A C36 H36B 109.5 . .
O3 C36 H36C 109.5 . .
H36A C36 H36C 109.5 . .
H36B C36 H36C 109.5 . .
O4 C46 H46A 109.5 . .
O4 C46 H46B 109.5 . .
H46A C46 H46B 109.5 . .
O4 C46 H46C 109.5 . .
H46A C46 H46C 109.5 . .
H46B C46 H46C 109.5 . .
O6 C67 H67A 109.5 . .
O6 C67 H67B 109.5 . .
H67A C67 H67B 109.5 . .
O6 C67 H67C 109.5 . .
H67A C67 H67C 109.5 . .
H67B C67 H67C 109.5 . .
C23 O2 C25 117.3(4) . .
C13 O1 C16 117.2(5) . .
C33 O3 C36 118.2(5) . .
C43 O4 C46 116.6(6) . .
C63 O6 C67 116.9(5) . .
C52 C53 O15 127.0(6) . .
C52 C53 C54 119.2(5) . .
O15 C53 C54 113.5(5) . .
C52 C53 O5 116.7(8) . .
O15 C53 O5 19.2(7) . .
C54 C53 O5 122.9(7) . .
C56 O5 C53 119.8(14) . .
O5 C56 H56A 109.5 . .
O5 C56 H56B 109.5 . .
H56A C56 H56B 109.5 . .
O5 C56 H56C 109.5 . .
H56A C56 H56C 109.5 . .
H56B C56 H56C 109.5 . .
C53 O15 C156 114.4(6) . .
O15 C156 H15B 109.5 . .
O15 C156 H15C 109.5 . .
H15B C156 H15C 109.5 . .
O15 C156 H15D 109.5 . .
H15B C156 H15D 109.5 . .
H15C C156 H15D 109.5 . .
O6S C22S C21S 123.9(15) 2_766 .
O6S C21S C22S 119(2) . .
C21S O6S C22S 116(2) . 2_766
C8S O2S C5S 109.2(6) . .
O2S C5S C6S 108.9(7) . .
O2S C5S H5SA 109.9 . .
C6S C5S H5SA 109.9 . .
O2S C5S H5SB 109.9 . .
C6S C5S H5SB 109.9 . .
H5SA C5S H5SB 108.3 . .
C5S C6S C7S 105.9(7) . .
C5S C6S H6SA 110.6 . .
C7S C6S H6SA 110.6 . .
C5S C6S H6SB 110.6 . .
C7S C6S H6SB 110.6 . .
H6SA C6S H6SB 108.7 . .
C6S C7S C8S 106.0(6) . .
C6S C7S H7SA 110.5 . .
C8S C7S H7SA 110.5 . .
C6S C7S H7SB 110.5 . .
C8S C7S H7SB 110.5 . .
H7SA C7S H7SB 108.7 . .
O2S C8S C7S 107.2(6) . .
O2S C8S H8SA 110.3 . .
C7S C8S H8SA 110.3 . .
O2S C8S H8SB 110.3 . .
C7S C8S H8SB 110.3 . .
H8SA C8S H8SB 108.5 . .
C4S O1S C1S 109(2) . .
C2S C1S O1S 103.5(19) . .
C1S C2S C3S 105(2) . .
C2S C3S C4S 106.9(17) . .
O1S C4S C3S 103.6(16) . .
C17S O5S C20S 106.0(11) . .
C18S C17S O5S 103.1(11) . .
C17S C18S C19S 109.7(14) . .
C18S C19S C20S 105.3(11) . .
O5S C20S C19S 101.8(10) . .
C12S O3S C9S 108.5(19) . .
O3S C9S C10S 103(2) . .
C9S C10S C11S 104(2) . .
C10S C11S C12S 104.0(19) . .
O3S C12S C11S 104.9(16) . .
C16S O4S C15S 80(6) 2_585 2_585
C16S O4S C16S 24(4) 2_585 .
C15S O4S C16S 57(5) 2_585 .
C16S O4S C13S 86(4) 2_585 .
C15S O4S C13S 165(7) 2_585 .
C16S O4S C13S 110(2) . .
C14S C13S O4S 104(2) . .
C14S C13S C16S 67(4) . 2_585
O4S C13S C16S 40(3) . 2_585
C13S C14S C15S 106(2) . .
C13S C14S C16S 66(4) . 2_585
C15S C14S C16S 44(4) . 2_585
O4S C15S C16S 71(5) 2_585 2_585
O4S C15S C14S 150(7) 2_585 .
C16S C15S C14S 82(4) 2_585 .
O4S C15S C16S 49(5) 2_585 .
C16S C15S C16S 22(4) 2_585 .
C14S C15S C16S 105(2) . .
C16S C16S O4S 105(10) 2_585 2_585
C16S C16S C15S 103(10) 2_585 2_585
O4S C16S C15S 151(7) 2_585 2_585
C16S C16S O4S 51(10) 2_585 .
O4S C16S O4S 156(4) 2_585 .
C15S C16S O4S 52(4) 2_585 .
C16S C16S C15S 54(10) 2_585 .
O4S C16S C15S 51(4) 2_585 .
C15S C16S C15S 158(4) 2_585 .
O4S C16S C15S 105.4(17) . .
C16S C16S C13S 157(10) 2_585 2_585
O4S C16S C13S 54(4) 2_585 2_585
C15S C16S C13S 98(5) 2_585 2_585
O4S C16S C13S 149(4) . 2_585
C15S C16S C13S 105(4) . 2_585
C16S C16S C14S 155(10) 2_585 2_585
O4S C16S C14S 99(5) 2_585 2_585
C15S C16S C14S 54(3) 2_585 2_585
O4S C16S C14S 105(4) . 2_585
C15S C16S C14S 148(4) . 2_585
C13S C16S C14S 47(2) 2_585 2_585
C28S O8S C25S 110.0(17) . .
C26S C25S O8S 105.8(17) . .
C25S C26S C27S 108(2) . .
C26S C27S C28S 101.9(19) . .
O8S C28S C27S 106.1(18) . .

loop_
_geom_bond_atom_site_label_1
_geom_bond_atom_site_label_2
_geom_bond_distance
_geom_bond_site_symmetry_2
Mo1 Mo2 2.0943(5) .
Mo1 N3 2.150(4) .
Mo1 N1 2.155(4) .
Mo1 N5 2.160(4) .
Mo1 S1 2.4692(13) .
Mo2 N7 2.144(4) .
Mo2 N6 2.150(4) .
Mo2 N2 2.166(4) .
Mo2 N4 2.188(4) .
N4 C2 1.333(7) .
N4 C40 1.407(7) .
N6 C3 1.316(7) .
N6 C60 1.424(6) .
N2 C1 1.327(6) .
N2 C20 1.419(6) .
N5 C3 1.309(7) .
N5 C50 1.424(7) .
N3 C2 1.306(7) .
N3 C30 1.431(7) .
N1 C1 1.329(7) .
N1 C10 1.405(7) .
N7 C4 1.272(7) .
N7 H7A 0.8600 .
S1 C4 1.729(5) .
C1 H1A 0.9300 .
C3 H3A 0.9300 .
C60 C65 1.380(8) .
C60 C61 1.396(8) .
C2 H2A 0.9300 .
C50 C55 1.369(8) .
C50 C51 1.397(8) .
C10 C15 1.389(8) .
C10 C11 1.401(8) .
C20 C21 1.378(8) .
C20 C24 1.402(8) .
C22 C23 1.370(8) .
C22 C21 1.377(8) .
C22 H22A 0.9300 .
C21 H21A 0.9300 .
C11 C12 1.390(8) .
C11 H11A 0.9300 .
C62 C63 1.379(9) .
C62 C61 1.389(8) .
C62 H62A 0.9300 .
C64 C65 1.386(8) .
C64 C63 1.397(9) .
C64 H64A 0.9300 .
C13 C14 1.370(8) .
C13 C12 1.376(8) .
C13 O1 1.390(7) .
C5 C7 1.391(7) .
C5 C6 1.400(7) .
C5 C4 1.486(8) .
C61 H61A 0.9300 .
C12 H12A 0.9300 .
C63 O6 1.373(7) .
C23 O2 1.374(7) .
C23 C26 1.392(8) .
C65 H65A 0.9300 .
C15 C14 1.380(8) .
C15 H15A 0.9300 .
C52 C53 1.374(8) .
C52 C51 1.395(8) .
C52 H52A 0.9300 .
C14 H14A 0.9300 .
C30 C31 1.366(8) .
C30 C35 1.381(9) .
C6 C7 1.389(8) 2_666
C6 H6A 0.9300 .
C31 C32 1.385(8) .
C31 H31A 0.9300 .
C51 H51A 0.9300 .
C32 C33 1.379(9) .
C32 H32A 0.9300 .
C45 C44 1.376(9) .
C45 C40 1.395(8) .
C45 H45A 0.9300 .
C7 C6 1.389(8) 2_666
C7 H7B 0.9300 .
C26 C24 1.374(8) .
C26 H26A 0.9300 .
C24 H24A 0.9300 .
C25 O2 1.421(7) .
C25 H25A 0.9600 .
C25 H25B 0.9600 .
C25 H25C 0.9600 .
C55 C54 1.380(8) .
C55 H55A 0.9300 .
C33 O3 1.362(7) .
C33 C34 1.366(10) .
C40 C41 1.391(9) .
C43 O4 1.369(8) .
C43 C42 1.372(10) .
C43 C44 1.406(10) .
C54 C53 1.385(9) .
C54 H54A 0.9300 .
C35 C34 1.377(10) .
C35 H35A 0.9300 .
C41 C42 1.394(9) .
C41 H41A 0.9300 .
C42 H42A 0.9300 .
C44 H44A 0.9300 .
C34 H34A 0.9300 .
C16 O1 1.423(8) .
C16 H16A 0.9600 .
C16 H16B 0.9600 .
C16 H16C 0.9600 .
C36 O3 1.409(9) .
C36 H36A 0.9600 .
C36 H36B 0.9600 .
C36 H36C 0.9600 .
C46 O4 1.410(11) .
C46 H46A 0.9600 .
C46 H46B 0.9600 .
C46 H46C 0.9600 .
C67 O6 1.415(8) .
C67 H67A 0.9600 .
C67 H67B 0.9600 .
C67 H67C 0.9600 .
C53 O15 1.384(7) .
C53 O5 1.412(13) .
O5 C56 1.394(17) .
C56 H56A 0.9600 .
C56 H56B 0.9600 .
C56 H56C 0.9600 .
O15 C156 1.436(9) .
C156 H15B 0.9600 .
C156 H15C 0.9600 .
C156 H15D 0.9600 .
C22S O6S 1.35(2) 2_766
C22S C21S 1.35(2) .
C21S O6S 1.15(3) .
O6S C22S 1.35(2) 2_766
O2S C8S 1.399(8) .
O2S C5S 1.415(10) .
C5S C6S 1.442(11) .
C5S H5SA 0.9700 .
C5S H5SB 0.9700 .
C6S C7S 1.459(12) .
C6S H6SA 0.9700 .
C6S H6SB 0.9700 .
C7S C8S 1.503(10) .
C7S H7SA 0.9700 .
C7S H7SB 0.9700 .
C8S H8SA 0.9700 .
C8S H8SB 0.9700 .
O1S C4S 1.429(19) .
O1S C1S 1.458(19) .
C1S C2S 1.44(2) .
C2S C3S 1.47(2) .
C3S C4S 1.51(2) .
O5S C17S 1.469(14) .
O5S C20S 1.483(15) .
C17S C18S 1.422(17) .
C18S C19S 1.469(18) .
C19S C20S 1.522(16) .
O3S C12S 1.425(19) .
O3S C9S 1.445(19) .
C9S C10S 1.45(2) .
C10S C11S 1.48(2) .
C11S C12S 1.52(2) .
O4S C16S 1.15(11) 2_585
O4S C15S 1.19(7) 2_585
O4S C16S 1.421(19) .
O4S C13S 1.45(2) .
C13S C14S 1.44(2) .
C13S C16S 1.79(9) 2_585
C14S C15S 1.47(2) .
C14S C16S 1.80(9) 2_585
C15S O4S 1.19(7) 2_585
C15S C16S 1.26(11) 2_585
C15S C16S 1.51(2) .
C16S C16S 0.59(8) 2_585
C16S O4S 1.15(11) 2_585
C16S C15S 1.26(11) 2_585
C16S C13S 1.79(9) 2_585
C16S C14S 1.80(9) 2_585
O8S C28S 1.424(19) .
O8S C25S 1.442(19) .
C25S C26S 1.43(2) .
C26S C27S 1.48(2) .
C27S C28S 1.51(2) .

loop_
_geom_torsion_atom_site_label_1
_geom_torsion_atom_site_label_2
_geom_torsion_atom_site_label_3
_geom_torsion_atom_site_label_4
_geom_torsion
_geom_torsion_site_symmetry_1
_geom_torsion_site_symmetry_4
N3 Mo1 Mo2 N7 -179.83(16) . .
N1 Mo1 Mo2 N7 88.29(16) . .
N5 Mo1 Mo2 N7 -90.54(16) . .
S1 Mo1 Mo2 N7 0.54(12) . .
N3 Mo1 Mo2 N6 -89.77(16) . .
N1 Mo1 Mo2 N6 178.35(16) . .
N5 Mo1 Mo2 N6 -0.48(16) . .
S1 Mo1 Mo2 N6 90.60(12) . .
N3 Mo1 Mo2 N2 94.44(16) . .
N1 Mo1 Mo2 N2 2.55(16) . .
N5 Mo1 Mo2 N2 -176.27(16) . .
S1 Mo1 Mo2 N2 -85.19(12) . .
N3 Mo1 Mo2 N4 1.04(16) . .
N1 Mo1 Mo2 N4 -90.85(16) . .
N5 Mo1 Mo2 N4 90.33(16) . .
S1 Mo1 Mo2 N4 -178.60(11) . .
Mo1 Mo2 N4 C2 -2.5(4) . .
N7 Mo2 N4 C2 -176.3(10) . .
N6 Mo2 N4 C2 89.9(4) . .
N2 Mo2 N4 C2 -96.1(4) . .
Mo1 Mo2 N4 C40 -178.5(4) . .
N7 Mo2 N4 C40 7.8(14) . .
N6 Mo2 N4 C40 -86.1(4) . .
N2 Mo2 N4 C40 88.0(4) . .
Mo1 Mo2 N6 C3 -0.7(4) . .
N7 Mo2 N6 C3 95.8(4) . .
N2 Mo2 N6 C3 143.6(11) . .
N4 Mo2 N6 C3 -92.2(4) . .
Mo1 Mo2 N6 C60 -171.8(4) . .
N7 Mo2 N6 C60 -75.3(4) . .
N2 Mo2 N6 C60 -27.5(14) . .
N4 Mo2 N6 C60 96.7(4) . .
Mo1 Mo2 N2 C1 -0.4(4) . .
N7 Mo2 N2 C1 -96.7(4) . .
N6 Mo2 N2 C1 -144.8(11) . .
N4 Mo2 N2 C1 91.2(4) . .
Mo1 Mo2 N2 C20 173.0(4) . .
N7 Mo2 N2 C20 76.8(4) . .
N6 Mo2 N2 C20 28.7(14) . .
N4 Mo2 N2 C20 -95.4(4) . .
Mo2 Mo1 N5 C3 1.9(4) . .
N3 Mo1 N5 C3 95.9(4) . .
N1 Mo1 N5 C3 -163.3(19) . .
S1 Mo1 N5 C3 -94.1(4) . .
Mo2 Mo1 N5 C50 -178.1(4) . .
N3 Mo1 N5 C50 -84.1(4) . .
N1 Mo1 N5 C50 17(2) . .
S1 Mo1 N5 C50 85.8(4) . .
Mo2 Mo1 N3 C2 0.1(4) . .
N1 Mo1 N3 C2 92.1(4) . .
N5 Mo1 N3 C2 -92.4(4) . .
S1 Mo1 N3 C2 178.0(5) . .
Mo2 Mo1 N3 C30 177.4(4) . .
N1 Mo1 N3 C30 -90.6(4) . .
N5 Mo1 N3 C30 84.9(4) . .
S1 Mo1 N3 C30 -4.7(10) . .
Mo2 Mo1 N1 C1 -5.7(4) . .
N3 Mo1 N1 C1 -99.8(4) . .
N5 Mo1 N1 C1 159.4(19) . .
S1 Mo1 N1 C1 90.2(4) . .
Mo2 Mo1 N1 C10 177.3(4) . .
N3 Mo1 N1 C10 83.1(4) . .
N5 Mo1 N1 C10 -18(2) . .
S1 Mo1 N1 C10 -86.8(4) . .
Mo1 Mo2 N7 C4 -5.0(4) . .
N6 Mo2 N7 C4 -97.4(4) . .
N2 Mo2 N7 C4 88.0(4) . .
N4 Mo2 N7 C4 168.7(10) . .
Mo2 Mo1 S1 C4 2.13(18) . .
N3 Mo1 S1 C4 -175.8(7) . .
N1 Mo1 S1 C4 -89.5(2) . .
N5 Mo1 S1 C4 94.8(2) . .
C20 N2 C1 N1 -177.7(4) . .
Mo2 N2 C1 N1 -3.9(6) . .
C10 N1 C1 N2 -176.4(5) . .
Mo1 N1 C1 N2 6.6(6) . .
C50 N5 C3 N6 177.1(5) . .
Mo1 N5 C3 N6 -2.9(6) . .
C60 N6 C3 N5 173.6(5) . .
Mo2 N6 C3 N5 2.4(6) . .
C3 N6 C60 C65 152.6(5) . .
Mo2 N6 C60 C65 -36.6(6) . .
C3 N6 C60 C61 -28.7(8) . .
Mo2 N6 C60 C61 142.2(4) . .
C30 N3 C2 N4 -179.7(5) . .
Mo1 N3 C2 N4 -2.1(7) . .
C40 N4 C2 N3 179.4(5) . .
Mo2 N4 C2 N3 3.2(6) . .
C3 N5 C50 C55 154.0(5) . .
Mo1 N5 C50 C55 -26.0(7) . .
C3 N5 C50 C51 -27.0(8) . .
Mo1 N5 C50 C51 153.0(5) . .
C1 N1 C10 C15 -150.8(5) . .
Mo1 N1 C10 C15 26.1(7) . .
C1 N1 C10 C11 33.2(8) . .
Mo1 N1 C10 C11 -149.9(4) . .
C1 N2 C20 C21 -16.5(8) . .
Mo2 N2 C20 C21 170.2(4) . .
C1 N2 C20 C24 163.5(5) . .
Mo2 N2 C20 C24 -9.8(7) . .
C23 C22 C21 C20 0.9(10) . .
C24 C20 C21 C22 2.2(9) . .
N2 C20 C21 C22 -177.8(5) . .
C15 C10 C11 C12 -0.3(8) . .
N1 C10 C11 C12 175.8(5) . .
C63 C62 C61 C60 1.7(9) . .
C65 C60 C61 C62 -1.4(8) . .
N6 C60 C61 C62 179.8(5) . .
C14 C13 C12 C11 1.0(10) . .
O1 C13 C12 C11 179.9(6) . .
C10 C11 C12 C13 -0.8(9) . .
C61 C62 C63 O6 178.8(6) . .
C61 C62 C63 C64 -0.3(9) . .
C65 C64 C63 O6 179.5(5) . .
C65 C64 C63 C62 -1.3(9) . .
Mo2 N7 C4 C5 -168.0(4) . .
Mo2 N7 C4 S1 7.9(6) . .
C7 C5 C4 N7 -155.7(5) . .
C6 C5 C4 N7 25.6(8) . .
C7 C5 C4 S1 28.2(7) . .
C6 C5 C4 S1 -150.4(4) . .
Mo1 S1 C4 N7 -6.0(5) . .
Mo1 S1 C4 C5 170.1(3) . .
C21 C22 C23 O2 178.1(6) . .
C21 C22 C23 C26 -2.7(9) . .
C61 C60 C65 C64 -0.2(8) . .
N6 C60 C65 C64 178.6(5) . .
C63 C64 C65 C60 1.6(9) . .
C11 C10 C15 C14 1.2(9) . .
N1 C10 C15 C14 -175.0(6) . .
C12 C13 C14 C15 -0.1(10) . .
O1 C13 C14 C15 -179.1(6) . .
C10 C15 C14 C13 -1.0(10) . .
C2 N3 C30 C31 -117.4(6) . .
Mo1 N3 C30 C31 65.3(7) . .
C2 N3 C30 C35 64.5(8) . .
Mo1 N3 C30 C35 -112.8(6) . .
C7 C5 C6 C7 -0.3(9) . 2_666
C4 C5 C6 C7 178.5(5) . 2_666
C35 C30 C31 C32 -0.4(9) . .
N3 C30 C31 C32 -178.5(5) . .
C53 C52 C51 C50 1.5(9) . .
C55 C50 C51 C52 -1.3(9) . .
N5 C50 C51 C52 179.6(5) . .
C30 C31 C32 C33 0.9(10) . .
C6 C5 C7 C6 0.3(9) . 2_666
C4 C5 C7 C6 -178.4(5) . 2_666
C22 C23 C26 C24 1.2(9) . .
O2 C23 C26 C24 -179.4(6) . .
C23 C26 C24 C20 2.0(10) . .
C21 C20 C24 C26 -3.7(9) . .
N2 C20 C24 C26 176.4(5) . .
C51 C50 C55 C54 0.9(9) . .
N5 C50 C55 C54 180.0(5) . .
C31 C32 C33 O3 178.9(6) . .
C31 C32 C33 C34 -1.0(11) . .
C44 C45 C40 C41 -2.0(9) . .
C44 C45 C40 N4 176.8(6) . .
C2 N4 C40 C41 -44.9(7) . .
Mo2 N4 C40 C41 131.0(5) . .
C2 N4 C40 C45 136.3(6) . .
Mo2 N4 C40 C45 -47.8(7) . .
C50 C55 C54 C53 -0.6(10) . .
C31 C30 C35 C34 0.0(12) . .
N3 C30 C35 C34 178.1(8) . .
C45 C40 C41 C42 0.8(9) . .
N4 C40 C41 C42 -178.1(6) . .
O4 C43 C42 C41 177.5(7) . .
C44 C43 C42 C41 -2.0(11) . .
C40 C41 C42 C43 1.3(10) . .
C40 C45 C44 C43 1.3(11) . .
O4 C43 C44 C45 -178.8(7) . .
C42 C43 C44 C45 0.7(11) . .
O3 C33 C34 C35 -179.3(8) . .
C32 C33 C34 C35 0.6(14) . .
C30 C35 C34 C33 -0.1(15) . .
C22 C23 O2 C25 8.4(9) . .
C26 C23 O2 C25 -170.9(6) . .
C14 C13 O1 C16 -174.9(6) . .
C12 C13 O1 C16 6.2(10) . .
C34 C33 O3 C36 -178.5(7) . .
C32 C33 O3 C36 1.7(11) . .
C42 C43 O4 C46 5.9(12) . .
C44 C43 O4 C46 -174.5(7) . .
C62 C63 O6 C67 0.6(9) . .
C64 C63 O6 C67 179.7(6) . .
C51 C52 C53 O15 -174.1(7) . .
C51 C52 C53 C54 -1.1(9) . .
C51 C52 C53 O5 166.8(10) . .
C55 C54 C53 C52 0.6(9) . .
C55 C54 C53 O15 174.6(6) . .
C55 C54 C53 O5 -166.4(11) . .
C52 C53 O5 C56 22(3) . .
O15 C53 O5 C56 -106(3) . .
C54 C53 O5 C56 -171(2) . .
C52 C53 O15 C156 0.2(11) . .
C54 C53 O15 C156 -173.1(7) . .
O5 C53 O15 C156 63(2) . .
O6S C22S C21S O6S 14(5) 2_766 .
C22S C21S O6S C22S -13(5) . 2_766
C8S O2S C5S C6S 14.1(13) . .
O2S C5S C6S C7S -17.1(15) . .
C5S C6S C7S C8S 13.5(13) . .
C5S O2S C8S C7S -5.2(11) . .
C6S C7S C8S O2S -5.3(11) . .
C4S O1S C1S C2S 32(6) . .
O1S C1S C2S C3S -33(6) . .
C1S C2S C3S C4S 23(7) . .
C1S O1S C4S C3S -18(7) . .
C2S C3S C4S O1S -3(7) . .
C20S O5S C17S C18S 38(2) . .
O5S C17S C18S C19S -25(3) . .
C17S C18S C19S C20S 4(2) . .
C17S O5S C20S C19S -34.7(14) . .
C18S C19S C20S O5S 18.7(17) . .
C12S O3S C9S C10S 34(5) . .
O3S C9S C10S C11S -40(6) . .
C9S C10S C11S C12S 32(6) . .
C9S O3S C12S C11S -13(6) . .
C10S C11S C12S O3S -12(6) . .
C16S O4S C13S C14S 22(9) 2_585 .
C15S O4S C13S C14S 49(39) 2_585 .
C16S O4S C13S C14S 26(8) . .
C15S O4S C13S C16S 27(33) 2_585 2_585
C16S O4S C13S C16S 4(9) . 2_585
O4S C13S C14S C15S -34(6) . .
C16S C13S C14S C15S -19(6) 2_585 .
O4S C13S C14S C16S -15(6) . 2_585
C13S C14S C15S O4S 51(21) . 2_585
C16S C14S C15S O4S 26(15) 2_585 2_585
C13S C14S C15S C16S 25(8) . 2_585
C13S C14S C15S C16S 29(7) . .
C16S C14S C15S C16S 4(9) 2_585 .
C15S O4S C16S C16S 176(29) 2_585 2_585
C13S O4S C16S C16S -11(24) . 2_585
C16S O4S C16S O4S 0.00(2) 2_585 2_585
C15S O4S C16S O4S 176(29) 2_585 2_585
C13S O4S C16S O4S -11(24) . 2_585
C16S O4S C16S C15S -176(29) 2_585 2_585
C13S O4S C16S C15S 173(11) . 2_585
C16S O4S C16S C15S 3(20) 2_585 .
C15S O4S C16S C15S 179(9) 2_585 .
C13S O4S C16S C15S -8(9) . .
C16S O4S C16S C13S -164(35) 2_585 2_585
C15S O4S C16S C13S 12(14) 2_585 2_585
C13S O4S C16S C13S -175(12) . 2_585
C16S O4S C16S C14S 173(27) 2_585 2_585
C15S O4S C16S C14S -11(7) 2_585 2_585
C13S O4S C16S C14S 162(6) . 2_585
O4S C15S C16S C16S -176(29) 2_585 2_585
C14S C15S C16S C16S -10(23) . 2_585
C16S C15S C16S O4S 176(29) 2_585 2_585
C14S C15S C16S O4S 166(12) . 2_585
O4S C15S C16S C15S -176(29) 2_585 2_585
C16S C15S C16S C15S 0.000(7) 2_585 2_585
C14S C15S C16S C15S -10(23) . 2_585
O4S C15S C16S O4S -179(10) 2_585 .
C16S C15S C16S O4S -3(19) 2_585 .
C14S C15S C16S O4S -13(9) . .
O4S C15S C16S C13S -6(8) 2_585 2_585
C16S C15S C16S C13S 170(27) 2_585 2_585
C14S C15S C16S C13S 160(6) . 2_585
O4S C15S C16S C14S 20(13) 2_585 2_585
C16S C15S C16S C14S -164(34) 2_585 2_585
C14S C15S C16S C14S -175(11) . 2_585
C28S O8S C25S C26S 4(8) . .
O8S C25S C26S C27S -20(7) . .
C25S C26S C27S C28S 28(6) . .
C25S O8S C28S C27S 14(7) . .
C26S C27S C28S O8S -25(6) . .
